data_7009663
loop_
_publ_author_name
'Svensson, Per H.'
'Kloo, Lars'

_publ_contact_author
;
 Prof. Lars Kloo
 Inorganic Chemistry, Department of Chemistry, 
Royal Institute of Chemistry, S-1044 Stockholm, Sweden
;
_publ_section_title
;
 A vibrational spectroscopic, structural and quantum chemical study of
 the triiodide ion
;
_journal_issue 14
_journal_name_full 'Journal of the Chemical Society, Dalton Transactions'
_journal_page_first 2449
_journal_paper_doi 10.1039/b002492i
_journal_year 2000
_chemical_formula_sum 'C3 H9 Br2 I S'
_chemical_formula_weight 363.88
_chemical_name_systematic
; 
 ? 
;
_space_group_IT_number 15
_symmetry_cell_setting monoclinic
_symmetry_space_group_name_Hall '-C 2yc'
_symmetry_space_group_name_H-M 'C 1 2/c 1'
_atom_sites_solution_hydrogens geom
_atom_sites_solution_primary direct
_atom_sites_solution_secondary difmap
_audit_creation_method SHELXL
_cell_angle_alpha 90.00
_cell_angle_beta 115.99
_cell_angle_gamma 90.00
_cell_formula_units_Z 8
_cell_length_a 15.0570(8)
_cell_length_b 9.7571(5)
_cell_length_c 14.9825(8)
_cell_measurement_reflns_used 5033
_cell_measurement_temperature 293(2)
_cell_measurement_theta_max 60.0
_cell_measurement_theta_min 2.35
_cell_volume 1978.52(18)
_computing_cell_refinement 'Siemens XSCANS'
_computing_data_collection 'Siemens XSCANS'
_computing_data_reduction 'Siemens SHELXTL'
_computing_molecular_graphics 'Siemens SHELXTL'
_computing_publication_material 'Siemens SHELXTL'
_computing_structure_refinement 'SHELXL-93 (Sheldrick, 1993)'
_computing_structure_solution 'SHELXS-86 (Sheldrick, 1990)'
_diffrn_ambient_temperature 293(2)
_diffrn_measurement_device 'Siemens Smart CCD'
_diffrn_measurement_method '\w scans'
_diffrn_radiation_monochromator graphite
_diffrn_radiation_source 'fine-focus sealed tube'
_diffrn_radiation_type MoK\a
_diffrn_radiation_wavelength 0.71073
_diffrn_reflns_av_R_equivalents 0.0466
_diffrn_reflns_av_sigmaI/netI 0.0465
_diffrn_reflns_limit_h_max 21
_diffrn_reflns_limit_h_min -18
_diffrn_reflns_limit_k_max 14
_diffrn_reflns_limit_k_min -14
_diffrn_reflns_limit_l_max 19
_diffrn_reflns_limit_l_min -21
_diffrn_reflns_number 5978
_diffrn_reflns_theta_max 26.00
_diffrn_reflns_theta_min 2.57
_exptl_absorpt_coefficient_mu 11.444
_exptl_absorpt_correction_T_max 0.226
_exptl_absorpt_correction_T_min 0.055
_exptl_absorpt_correction_type empirical
_exptl_absorpt_process_details SADABS
_exptl_crystal_colour red
_exptl_crystal_density_diffrn 2.443
_exptl_crystal_description rectangular
_exptl_crystal_F_000 1328
_exptl_crystal_size_max 0.35
_exptl_crystal_size_mid 0.23
_exptl_crystal_size_min 0.13
_refine_diff_density_max 0.578
_refine_diff_density_min -0.821
_refine_diff_density_rms 0.133
_refine_ls_extinction_method none
_refine_ls_goodness_of_fit_all 0.998
_refine_ls_goodness_of_fit_obs 1.063
_refine_ls_hydrogen_treatment noref
_refine_ls_matrix_type full
_refine_ls_number_parameters 66
_refine_ls_number_reflns 1844
_refine_ls_number_restraints 0
_refine_ls_restrained_S_all 0.997
_refine_ls_restrained_S_obs 1.063
_refine_ls_R_factor_all 0.0571
_refine_ls_R_factor_obs 0.0397
_refine_ls_shift/esd_max 0.000
_refine_ls_shift/esd_mean 0.000
_refine_ls_structure_factor_coef Fsqd
_refine_ls_weighting_details 'w=1/[\s^2^(Fo^2^)+(0.0501P)^2^+0.0000P] where P=(Fo^2^+2Fc^2^)/3'
_refine_ls_weighting_scheme calc
_refine_ls_wR_factor_all 0.0994
_refine_ls_wR_factor_obs 0.0913
_reflns_number_observed 1454
_reflns_number_total 1942
_reflns_observed_criterion >2sigma(I)
_cod_data_source_file b002492i.txt
_cod_data_source_block (Me3S)IBr2
_cod_depositor_comments
;
The following automatic conversions were performed:
'_symmetry_cell_setting' value 'Monoclinic' changed to 'monoclinic'
according to '/home/saulius/struct/CIF-dictionaries/cif_core.dic'
dictionary named 'cif_core.dic' version 2.4.1 from 2010-06-29.

Automatic conversion script
Id: cif_fix_enum 1527 2010-12-29 10:47:43Z saulius 

The following automatic conversions were performed:

'_refine_ls_weighting_scheme' value 'calc
w=1/[\s^2^(Fo^2^)+(0.0501P)^2^+0.0000P] where P=(Fo^2^+2Fc^2^)/3' was
changed to 'calc'. New tag '_refine_ls_weighting_details' was
created. The value of the new tag was set to
'w=1/[\s^2^(Fo^2^)+(0.0501P)^2^+0.0000P] where P=(Fo^2^+2Fc^2^)/3'.

Automatic conversion script
Id: cif_fix_values 3143 2015-03-26 13:38:13Z robertas 
;
_cod_original_cell_volume 1978.4(2)
_cod_original_sg_symbol_H-M C2/c
_cod_database_code 7009663

loop_
_symmetry_equiv_pos_as_xyz
'x, y, z'
'-x, y, -z+1/2'
'x+1/2, y+1/2, z'
'-x+1/2, y+1/2, -z+1/2'
'-x, -y, -z'
'x, -y, z-1/2'
'-x+1/2, -y+1/2, -z'
'x+1/2, -y+1/2, z-1/2'

loop_
_atom_site_aniso_label
_atom_site_aniso_U_11
_atom_site_aniso_U_22
_atom_site_aniso_U_33
_atom_site_aniso_U_23
_atom_site_aniso_U_13
_atom_site_aniso_U_12
I1 0.1045(5) 0.0390(3) 0.0826(4) 0.000 0.0632(4) 0.000
I2 0.0461(3) 0.0699(4) 0.0681(4) -0.0131(3) 0.0127(3) 0.0054(3)
Br1 0.1046(6) 0.0674(5) 0.0903(5) -0.0267(4) 0.0510(5) -0.0207(4)
Br2 0.0713(5) 0.0663(5) 0.0903(5) -0.0034(4) 0.0278(4) 0.0087(4)
S1 0.0651(10) 0.0512(9) 0.0592(9) 0.0079(7) 0.0321(8) 0.0168(7)
C1 0.058(4) 0.075(5) 0.090(5) 0.006(4) 0.033(4) 0.021(3)
C2 0.102(6) 0.044(4) 0.077(4) 0.000(3) 0.038(4) 0.002(4)
C3 0.062(5) 0.043(4) 0.163(9) -0.018(5) 0.020(5) -0.005(3)

loop_
_atom_site_label
_atom_site_type_symbol
_atom_site_fract_x
_atom_site_fract_y
_atom_site_fract_z
_atom_site_U_iso_or_equiv
_atom_site_thermal_displace_type
_atom_site_occupancy
_atom_site_calc_flag
_atom_site_refinement_flags
_atom_site_disorder_group
I1 I 0.5000 0.39124(6) 0.2500 0.0674(2) Uani 1 d S .
I2 I 0.0000 0.5000 0.0000 0.0658(2) Uani 1 d S .
Br1 Br 0.69770(7) 0.39201(8) 0.36569(6) 0.0845(3) Uani 1 d . .
Br2 Br 0.01298(6) 0.72849(8) 0.90358(6) 0.0787(3) Uani 1 d . .
S1 S 0.24334(12) 0.5812(2) 0.90806(11) 0.0567(4) Uani 1 d . .
C1 C 0.3476(5) 0.4881(7) 0.9143(6) 0.074(2) Uani 1 d . .
H1A H 0.3525(5) 0.4026(7) 0.9478(6) 0.111 Uiso 1 calc R .
H1B H 0.4065(5) 0.5409(7) 0.9501(6) 0.111 Uiso 1 calc R .
H1C H 0.3401(5) 0.4707(7) 0.8483(6) 0.111 Uiso 1 calc R .
C2 C 0.2455(6) 0.7334(6) 0.8450(5) 0.075(2) Uani 1 d . .
H2A H 0.2957(6) 0.7935(6) 0.8898(5) 0.112 Uiso 1 calc R .
H2B H 0.1824(6) 0.7779(6) 0.8209(5) 0.112 Uiso 1 calc R .
H2C H 0.2596(6) 0.7114(6) 0.7901(5) 0.112 Uiso 1 calc R .
C3 C 0.1470(5) 0.4889(7) 0.8121(8) 0.100(3) Uani 1 d . .
H3A H 0.1382(5) 0.4021(7) 0.8373(8) 0.150 Uiso 1 calc R .
H3B H 0.1640(5) 0.4741(7) 0.7581(8) 0.150 Uiso 1 calc R .
H3C H 0.0868(5) 0.5406(7) 0.7889(8) 0.150 Uiso 1 calc R .

loop_
_atom_type_symbol
_atom_type_description
_atom_type_scat_dispersion_real
_atom_type_scat_dispersion_imag
_atom_type_scat_source
C C 0.0033 0.0016 'International Tables Vol C Tables 4.2.6.8 and 6.1.1.4'
S S 0.1246 0.1234 'International Tables Vol C Tables 4.2.6.8 and 6.1.1.4'
Br Br -0.2901 2.4595 'International Tables Vol C Tables 4.2.6.8 and 6.1.1.4'
I I -0.4742 1.8119 'International Tables Vol C Tables 4.2.6.8 and 6.1.1.4'
H H 0.0000 0.0000 'International Tables Vol C Tables 4.2.6.8 and 6.1.1.4'

loop_
_geom_angle_atom_site_label_1
_geom_angle_atom_site_label_2
_geom_angle_atom_site_label_3
_geom_angle
_geom_angle_site_symmetry_1
_geom_angle_site_symmetry_3
_geom_angle_publ_flag
Br1 I1 Br1 179.68(4) . 2_655 ?
Br2 I2 Br2 180.0 1_554 5_566 ?
C2 S1 C3 101.1(4) . . ?
C2 S1 C1 103.5(4) . . ?
C3 S1 C1 99.9(4) . . ?

loop_
_geom_bond_atom_site_label_1
_geom_bond_atom_site_label_2
_geom_bond_distance
_geom_bond_site_symmetry_2
_geom_bond_publ_flag
I1 Br1 2.7098(9) . ?
I1 Br1 2.7098(9) 2_655 ?
I2 Br2 2.7098(8) 1_554 ?
I2 Br2 2.7098(8) 5_566 ?
Br2 I2 2.7098(8) 1_556 ?
S1 C2 1.768(6) . ?
S1 C3 1.776(8) . ?
S1 C1 1.781(6) . ?
